data_7126807
loop_
_publ_author_name
'Dashitsyrenova, Dolgor D.'
'Adonin, Sergey A.'
'Gorokh, Igor D.'
'Kraevaya, Olga A.'
'Pavlova, Alina V.'
'Abramov, Pavel A.'
'Frolova, Lyubov A.'
'Sokolov, Maxim N.'
'Fedin, Vladimir P.'
'Troshin, Pavel A.'

_publ_section_title
;
 Memory devices based on novel alkyl viologen halobismuthate(iii)
 complexes.
;
_journal_issue 64
_journal_name_full 'Chemical communications (Cambridge, England)'
_journal_page_first 9162
_journal_page_last 9165
_journal_paper_doi 10.1039/d0cc03732j
_journal_volume 56
_journal_year 2020
_chemical_formula_sum 'C36 H52 Bi2 Br10 N4'
_chemical_formula_weight 1757.87
_space_group_crystal_system triclinic
_space_group_IT_number 2
_space_group_name_Hall '-P 1'
_space_group_name_H-M_alt 'P -1'
_atom_sites_solution_hydrogens geom
_atom_sites_solution_primary direct
_atom_sites_solution_secondary difmap
_audit_creation_method SHELXL-2017/1
_audit_update_record
;
2020-05-12 deposited with the CCDC.	2020-07-02 downloaded from the CCDC.
;
_cell_angle_alpha 75.666(3)
_cell_angle_beta 67.787(3)
_cell_angle_gamma 65.258(3)
_cell_formula_units_Z 1
_cell_length_a 10.4555(3)
_cell_length_b 11.4437(5)
_cell_length_c 12.2399(5)
_cell_measurement_reflns_used 4623
_cell_measurement_temperature 130(2)
_cell_measurement_theta_max 28.7080
_cell_measurement_theta_min 3.8920
_cell_volume 1224.38(9)
_computing_cell_refinement 'CrysAlisPro 1.171.38.41 (Rigaku OD, 2015)'
_computing_data_collection 'CrysAlisPro 1.171.38.41 (Rigaku OD, 2015)'
_computing_data_reduction 'CrysAlisPro 1.171.38.41 (Rigaku OD, 2015)'
_computing_molecular_graphics 'ShelXle (H\"ubschle, 2011)'
_computing_publication_material 'CIFTAB-2014 (Sheldrick, 2014)'
_computing_structure_refinement 'SHELXL-2014 (Sheldrick, 2014)'
_computing_structure_solution 'SHELXS-2014 (Sheldrick, 2014)'
_diffrn_ambient_temperature 130(2)
_diffrn_detector 'CCD plate'
_diffrn_detector_area_resol_mean 10.6168
_diffrn_detector_type AtlasS2
_diffrn_measured_fraction_theta_full 0.984
_diffrn_measured_fraction_theta_max 0.801
_diffrn_measurement_device 'four-circle diffractometer'
_diffrn_measurement_device_type 'New Xcalibur, AtlasS2'
_diffrn_measurement_method '\w scans'
_diffrn_radiation_monochromator graphite
_diffrn_radiation_probe x-ray
_diffrn_radiation_source 'fine-focus sealed tube'
_diffrn_radiation_type MoK\a
_diffrn_radiation_wavelength 0.71073
_diffrn_reflns_av_R_equivalents 0.0473
_diffrn_reflns_av_unetI/netI 0.0534
_diffrn_reflns_Laue_measured_fraction_full 0.984
_diffrn_reflns_Laue_measured_fraction_max 0.801
_diffrn_reflns_limit_h_max 13
_diffrn_reflns_limit_h_min -8
_diffrn_reflns_limit_k_max 14
_diffrn_reflns_limit_k_min -13
_diffrn_reflns_limit_l_max 14
_diffrn_reflns_limit_l_min -11
_diffrn_reflns_number 9188
_diffrn_reflns_point_group_measured_fraction_full 0.984
_diffrn_reflns_point_group_measured_fraction_max 0.801
_diffrn_reflns_theta_full 25.500
_diffrn_reflns_theta_max 29.005
_diffrn_reflns_theta_min 3.304
_diffrn_source 'sealed X-ray tube'
_exptl_absorpt_coefficient_mu 15.365
_exptl_absorpt_correction_T_max 1.00000
_exptl_absorpt_correction_T_min 0.38787
_exptl_absorpt_correction_type multi-scan
_exptl_absorpt_process_details
;
CrysAlisPro 1.171.38.41 (Rigaku Oxford Diffraction, 2015)
Empirical absorption correction using spherical harmonics,
implemented in SCALE3 ABSPACK scaling algorithm.
;
_exptl_crystal_colour colorless
_exptl_crystal_density_diffrn 2.384
_exptl_crystal_description block
_exptl_crystal_F_000 812
_exptl_crystal_size_max 0.300
_exptl_crystal_size_mid 0.100
_exptl_crystal_size_min 0.100
_refine_diff_density_max 2.591
_refine_diff_density_min -2.741
_refine_diff_density_rms 0.237
_refine_ls_extinction_method none
_refine_ls_goodness_of_fit_ref 1.024
_refine_ls_hydrogen_treatment constr
_refine_ls_matrix_type full
_refine_ls_number_parameters 219
_refine_ls_number_reflns 5219
_refine_ls_number_restraints 72
_refine_ls_restrained_S_all 1.021
_refine_ls_R_factor_all 0.0455
_refine_ls_R_factor_gt 0.0404
_refine_ls_shift/su_max 0.001
_refine_ls_shift/su_mean 0.000
_refine_ls_structure_factor_coef Fsqd
_refine_ls_weighting_details 'w=1/[\s^2^(Fo^2^)+(0.0432P)^2^+7.0123P] where P=(Fo^2^+2Fc^2^)/3'
_refine_ls_weighting_scheme calc
_refine_ls_wR_factor_gt 0.0935
_refine_ls_wR_factor_ref 0.0973
_reflns_Friedel_coverage 0.000
_reflns_number_gt 4730
_reflns_number_total 5219
_reflns_threshold_expression >2\s(I)
_cod_data_source_file d0cc03732j2.cif
_cod_data_source_block 2
_cod_depositor_comments 'Adding full bibliography for 7126804--7126807.cif.'
_cod_database_code 7126807
_shelx_shelxl_version_number 2017/1
_shelx_space_group_comment
;
The symmetry employed for this shelxl refinement is uniquely defined
by the following loop, which should always be used as a source of
symmetry information in preference to the above space-group names.
They are only intended as comments.
;
_shelx_estimated_absorpt_t_min 0.091
_shelx_estimated_absorpt_t_max 0.309

loop_
_space_group_symop_operation_xyz
'x, y, z'
'-x, -y, -z'

loop_
_atom_site_label
_atom_site_type_symbol
_atom_site_fract_x
_atom_site_fract_y
_atom_site_fract_z
_atom_site_U_iso_or_equiv
_atom_site_adp_type
_atom_site_occupancy
_atom_site_site_symmetry_order
_atom_site_calc_flag
_atom_site_refinement_flags_posn
_atom_site_refinement_flags_adp
_atom_site_refinement_flags_occupancy
_atom_site_disorder_assembly
_atom_site_disorder_group
C2 C 0.2510(10) 0.6036(9) -0.0850(8) 0.0386(10) Uani 1 1 d . U . . .
H2 H 0.336250 0.606461 -0.149890 0.046 Uiso 1 1 calc R U . . .
C3 C 0.0971(9) 0.6558(9) 0.1015(7) 0.0365(10) Uani 1 1 d . U . . .
H3 H 0.072296 0.696269 0.169556 0.044 Uiso 1 1 calc R U . . .
C4 C 0.0090(9) 0.5961(9) 0.0998(7) 0.0368(10) Uani 1 1 d . U . . .
H4 H -0.077125 0.597428 0.165218 0.044 Uiso 1 1 calc R U . . .
C5 C 0.0448(9) 0.5336(9) 0.0032(7) 0.0371(10) Uani 1 1 d . U . . .
C7 C 0.6977(9) 0.0082(7) 0.6266(7) 0.0292(9) Uani 1 1 d . U . . .
H7 H 0.710421 0.063413 0.664980 0.035 Uiso 1 1 calc R U . . .
C8 C 0.5806(10) 0.0552(7) 0.5828(7) 0.0289(9) Uani 1 1 d . U . . .
H8 H 0.513041 0.141850 0.591118 0.035 Uiso 1 1 calc R U . . .
C9 C 0.5610(9) -0.0253(7) 0.5257(7) 0.0269(9) Uani 1 1 d . U . . .
C10 C 0.6624(9) -0.1516(7) 0.5206(7) 0.0266(8) Uani 1 1 d . U . . .
H10 H 0.651934 -0.210112 0.484338 0.032 Uiso 1 1 calc R U . . .
C11 C 0.7759(9) -0.1935(7) 0.5659(7) 0.0268(8) Uani 1 1 d . U . . .
H11 H 0.842889 -0.280764 0.561615 0.032 Uiso 1 1 calc R U . . .
C20 C 0.1671(9) 0.5425(9) -0.0924(8) 0.0389(10) Uani 1 1 d . U . . .
H20 H 0.192447 0.506032 -0.162937 0.047 Uiso 1 1 calc R U . . .
N1 N 0.2159(8) 0.6589(8) 0.0110(6) 0.0362(10) Uani 1 1 d . U . . .
N2 N 0.7945(8) -0.1132(6) 0.6166(6) 0.0277(8) Uani 1 1 d . U . . .
Br1 Br 0.10710(8) 0.78870(7) 0.35398(6) 0.02335(16) Uani 1 1 d . . . . .
Br2 Br 0.34393(7) 0.43872(6) 0.23573(6) 0.01927(15) Uani 1 1 d . . . . .
Br3 Br 0.14796(8) 0.47170(7) 0.58301(6) 0.02381(16) Uani 1 1 d . . . . .
Br4 Br 0.61819(8) 0.33903(7) 0.41154(7) 0.02700(18) Uani 1 1 d . . . . .
Br5 Br 0.52005(9) 0.70770(8) 0.21871(7) 0.03100(19) Uani 1 1 d . . . . .
Bi1 Bi 0.34367(3) 0.57080(2) 0.39623(2) 0.01425(8) Uani 1 1 d . . . . .
C1A C 0.3105(9) 0.7249(8) 0.0153(8) 0.0326(18) Uiso 0.5 1 d . . P A 1
H1A1 H 0.409350 0.691299 -0.043908 0.039 Uiso 0.5 1 calc R U P A 1
H1A2 H 0.324213 0.701611 0.094608 0.039 Uiso 0.5 1 calc R U P A 1
C17 C 0.2467(18) 0.8777(15) -0.0096(14) 0.027(3) Uiso 0.5 1 d . . P A 1
H17A H 0.306019 0.916125 0.006417 0.032 Uiso 0.5 1 calc R U P A 1
H17B H 0.142305 0.913951 0.040505 0.032 Uiso 0.5 1 calc R U P A 1
C19 C 0.259(3) 0.905(2) -0.150(2) 0.056(5) Uiso 0.5 1 d . . P A 1
H19A H 0.187995 0.879260 -0.163856 0.067 Uiso 0.5 1 calc R U P A 1
H19B H 0.360605 0.858107 -0.199048 0.067 Uiso 0.5 1 calc R U P A 1
C23 C 0.218(3) 1.061(2) -0.178(2) 0.067(7) Uiso 0.5 1 d . . P A 1
H23A H 0.170214 1.101041 -0.103486 0.100 Uiso 0.5 1 calc R U P A 1
H23B H 0.150553 1.097371 -0.225920 0.100 Uiso 0.5 1 calc R U P A 1
H23C H 0.309035 1.079684 -0.222159 0.100 Uiso 0.5 1 calc R U P A 1
C1B C 0.3105(9) 0.7249(8) 0.0153(8) 0.0326(18) Uiso 0.5 1 d . . P A 2
H1B1 H 0.273382 0.757830 0.093280 0.039 Uiso 0.5 1 calc R U P A 2
H1B2 H 0.414245 0.663985 0.002483 0.039 Uiso 0.5 1 calc R U P A 2
C18 C 0.303(3) 0.823(3) -0.072(2) 0.070(7) Uiso 0.5 1 d . . P A 2
H18A H 0.360809 0.781124 -0.146010 0.084 Uiso 0.5 1 calc R U P A 2
H18B H 0.361482 0.867846 -0.064211 0.084 Uiso 0.5 1 calc R U P A 2
C22 C 0.171(3) 0.930(2) -0.099(2) 0.059(6) Uiso 0.5 1 d . . P A 2
H22A H 0.101748 0.892251 -0.099856 0.071 Uiso 0.5 1 calc R U P A 2
H22B H 0.118867 0.987582 -0.034980 0.071 Uiso 0.5 1 calc R U P A 2
C24 C 0.206(2) 1.007(2) -0.2102(18) 0.047(5) Uiso 0.5 1 d . . P A 2
H24A H 0.297074 1.020315 -0.222676 0.071 Uiso 0.5 1 calc R U P A 2
H24B H 0.124308 1.090870 -0.209097 0.071 Uiso 0.5 1 calc R U P A 2
H24C H 0.219485 0.962122 -0.274746 0.071 Uiso 0.5 1 calc R U P A 2
C6A C 0.9200(10) -0.1593(8) 0.6667(8) 0.0353(19) Uiso 0.5 1 d . . P B 3
H6A1 H 0.928467 -0.085634 0.688454 0.042 Uiso 0.5 1 calc R U P B 3
H6A2 H 1.014938 -0.204592 0.608355 0.042 Uiso 0.5 1 calc R U P B 3
C13 C 0.8791(15) -0.2578(13) 0.7837(12) 0.019(3) Uiso 0.5 1 d . . P B 3
H13A H 0.876506 -0.331142 0.756485 0.022 Uiso 0.5 1 calc R U P B 3
H13B H 0.962287 -0.293241 0.817058 0.022 Uiso 0.5 1 calc R U P B 3
C21 C 0.7365(19) -0.2096(15) 0.8853(14) 0.025(3) Uiso 0.5 1 d . . P B 3
H21A H 0.650947 -0.176870 0.854973 0.029 Uiso 0.5 1 calc R U P B 3
H21B H 0.727161 -0.283136 0.946513 0.029 Uiso 0.5 1 calc R U P B 3
C15 C 0.7307(19) -0.1042(16) 0.9417(15) 0.035(4) Uiso 0.5 1 d . . P B 3
H15A H 0.828032 -0.124686 0.949292 0.052 Uiso 0.5 1 calc R U P B 3
H15B H 0.656355 -0.097268 1.020498 0.052 Uiso 0.5 1 calc R U P B 3
H15C H 0.703923 -0.021799 0.892049 0.052 Uiso 0.5 1 calc R U P B 3
C6B C 0.9200(10) -0.1593(8) 0.6667(8) 0.0353(19) Uiso 0.5 1 d . . P B 4
H6B1 H 0.964955 -0.254538 0.666936 0.042 Uiso 0.5 1 calc R U P B 4
H6B2 H 0.995681 -0.124387 0.609759 0.042 Uiso 0.5 1 calc R U P B 4
C12 C 0.8970(16) -0.1322(14) 0.7783(13) 0.023(3) Uiso 0.5 1 d . . P B 4
H12A H 0.849285 -0.037576 0.782717 0.028 Uiso 0.5 1 calc R U P B 4
H12B H 0.993273 -0.162199 0.793002 0.028 Uiso 0.5 1 calc R U P B 4
C14 C 0.798(2) -0.2007(17) 0.8727(15) 0.030(4) Uiso 0.5 1 d . . P B 4
H14A H 0.833162 -0.290499 0.853892 0.036 Uiso 0.5 1 calc R U P B 4
H14B H 0.808894 -0.205411 0.950562 0.036 Uiso 0.5 1 calc R U P B 4
C16 C 0.6322(17) -0.1365(15) 0.8842(14) 0.029(3) Uiso 0.5 1 d . . P B 4
H16A H 0.606012 -0.042712 0.865029 0.043 Uiso 0.5 1 calc R U P B 4
H16B H 0.573398 -0.155383 0.965717 0.043 Uiso 0.5 1 calc R U P B 4
H16C H 0.611486 -0.170480 0.829244 0.043 Uiso 0.5 1 calc R U P B 4

loop_
_atom_site_aniso_label
_atom_site_aniso_U_11
_atom_site_aniso_U_22
_atom_site_aniso_U_33
_atom_site_aniso_U_23
_atom_site_aniso_U_13
_atom_site_aniso_U_12
C2 0.0301(19) 0.061(2) 0.028(2) -0.0244(17) -0.0064(15) -0.0104(17)
C3 0.0300(19) 0.058(2) 0.026(2) -0.0225(17) -0.0073(15) -0.0105(17)
C4 0.0301(19) 0.058(2) 0.026(2) -0.0223(17) -0.0071(15) -0.0104(17)
C5 0.0297(19) 0.059(2) 0.026(2) -0.0231(17) -0.0074(15) -0.0100(17)
C7 0.047(2) 0.0176(15) 0.0316(18) 0.0017(13) -0.0235(15) -0.0116(15)
C8 0.047(2) 0.0171(15) 0.0314(18) 0.0018(13) -0.0232(15) -0.0119(15)
C9 0.045(2) 0.0162(15) 0.0298(18) 0.0018(13) -0.0228(15) -0.0132(15)
C10 0.044(2) 0.0160(15) 0.0297(18) 0.0019(13) -0.0219(15) -0.0135(15)
C11 0.044(2) 0.0161(15) 0.0297(18) 0.0021(13) -0.0222(15) -0.0131(15)
C20 0.0305(19) 0.061(2) 0.028(2) -0.0244(17) -0.0064(15) -0.0102(17)
N1 0.0292(19) 0.059(2) 0.026(2) -0.0237(17) -0.0079(14) -0.0107(17)
N2 0.045(2) 0.0168(15) 0.0304(18) 0.0020(13) -0.0230(15) -0.0124(15)
Br1 0.0278(4) 0.0205(4) 0.0220(4) -0.0045(3) -0.0134(3) -0.0028(3)
Br2 0.0232(3) 0.0212(3) 0.0167(4) -0.0044(2) -0.0074(3) -0.0088(3)
Br3 0.0259(4) 0.0290(4) 0.0145(4) -0.0007(3) -0.0011(3) -0.0135(3)
Br4 0.0295(4) 0.0265(4) 0.0284(4) -0.0129(3) -0.0162(3) -0.0014(3)
Br5 0.0403(5) 0.0382(5) 0.0261(4) 0.0113(3) -0.0156(3) -0.0285(4)
Bi1 0.01815(14) 0.01451(14) 0.01180(14) -0.00082(9) -0.00617(10) -0.00650(10)

loop_
_atom_type_symbol
_atom_type_description
_atom_type_scat_dispersion_real
_atom_type_scat_dispersion_imag
_atom_type_scat_source
C C 0.0033 0.0016 'International Tables Vol C Tables 4.2.6.8 and 6.1.1.4'
H H 0.0000 0.0000 'International Tables Vol C Tables 4.2.6.8 and 6.1.1.4'
N N 0.0061 0.0033 'International Tables Vol C Tables 4.2.6.8 and 6.1.1.4'
Br Br -0.2901 2.4595 'International Tables Vol C Tables 4.2.6.8 and 6.1.1.4'
Bi Bi -4.1077 10.2566 'International Tables Vol C Tables 4.2.6.8 and 6.1.1.4'

loop_
_geom_angle_atom_site_label_1
_geom_angle_atom_site_label_2
_geom_angle_atom_site_label_3
_geom_angle
_geom_angle_site_symmetry_1
_geom_angle_site_symmetry_3
_geom_angle_publ_flag
N1 C2 C20 121.4(8) . . ?
N1 C2 H2 119.3 . . ?
C20 C2 H2 119.3 . . ?
N1 C3 C4 121.8(7) . . ?
N1 C3 H3 119.1 . . ?
C4 C3 H3 119.1 . . ?
C3 C4 C5 120.2(8) . . ?
C3 C4 H4 119.9 . . ?
C5 C4 H4 119.9 . . ?
C4 C5 C20 116.7(8) . . ?
C4 C5 C5 122.7(10) . 2_565 ?
C20 C5 C5 120.5(9) . 2_565 ?
N2 C7 C8 121.7(7) . . ?
N2 C7 H7 119.2 . . ?
C8 C7 H7 119.2 . . ?
C7 C8 C9 119.7(7) . . ?
C7 C8 H8 120.2 . . ?
C9 C8 H8 120.2 . . ?
C10 C9 C8 116.2(7) . . ?
C10 C9 C9 123.5(8) . 2_656 ?
C8 C9 C9 120.2(9) . 2_656 ?
C11 C10 C9 121.8(7) . . ?
C11 C10 H10 119.1 . . ?
C9 C10 H10 119.1 . . ?
N2 C11 C10 120.6(7) . . ?
N2 C11 H11 119.7 . . ?
C10 C11 H11 119.7 . . ?
C2 C20 C5 120.1(8) . . ?
C2 C20 H20 119.9 . . ?
C5 C20 H20 119.9 . . ?
C3 N1 C2 119.7(8) . . ?
C3 N1 C1B 120.7(7) . . ?
C2 N1 C1B 119.7(7) . . ?
C3 N1 C1A 120.7(7) . . ?
C2 N1 C1A 119.7(7) . . ?
C7 N2 C11 120.0(7) . . ?
C7 N2 C6B 119.2(6) . . ?
C11 N2 C6B 120.7(7) . . ?
C7 N2 C6A 119.2(6) . . ?
C11 N2 C6A 120.7(7) . . ?
Bi1 Br4 Bi1 94.62(2) 2_666 . ?
Br2 Bi1 Br1 92.80(2) . . ?
Br2 Bi1 Br3 92.02(2) . . ?
Br1 Bi1 Br3 90.67(2) . . ?
Br2 Bi1 Br5 94.19(2) . . ?
Br1 Bi1 Br5 83.55(2) . . ?
Br3 Bi1 Br5 171.71(3) . . ?
Br2 Bi1 Br4 168.26(2) . 2_666 ?
Br1 Bi1 Br4 98.52(2) . 2_666 ?
Br3 Bi1 Br4 84.75(2) . 2_666 ?
Br5 Bi1 Br4 90.21(2) . 2_666 ?
Br2 Bi1 Br4 83.66(2) . . ?
Br1 Bi1 Br4 173.35(2) . . ?
Br3 Bi1 Br4 95.07(2) . . ?
Br5 Bi1 Br4 91.07(2) . . ?
Br4 Bi1 Br4 85.38(2) 2_666 . ?
N1 C1A C17 114.9(8) . . ?
N1 C1A H1A1 108.5 . . ?
C17 C1A H1A1 108.5 . . ?
N1 C1A H1A2 108.5 . . ?
C17 C1A H1A2 108.5 . . ?
H1A1 C1A H1A2 107.5 . . ?
C1A C17 C19 104.5(13) . . ?
C1A C17 H17A 110.9 . . ?
C19 C17 H17A 110.9 . . ?
C1A C17 H17B 110.9 . . ?
C19 C17 H17B 110.9 . . ?
H17A C17 H17B 108.9 . . ?
C17 C19 C23 103.5(17) . . ?
C17 C19 H19A 111.1 . . ?
C23 C19 H19A 111.1 . . ?
C17 C19 H19B 111.1 . . ?
C23 C19 H19B 111.1 . . ?
H19A C19 H19B 109.0 . . ?
C19 C23 H23A 109.5 . . ?
C19 C23 H23B 109.5 . . ?
H23A C23 H23B 109.5 . . ?
C19 C23 H23C 109.5 . . ?
H23A C23 H23C 109.5 . . ?
H23B C23 H23C 109.5 . . ?
C18 C1B N1 106.4(13) . . ?
C18 C1B H1B1 110.5 . . ?
N1 C1B H1B1 110.5 . . ?
C18 C1B H1B2 110.5 . . ?
N1 C1B H1B2 110.5 . . ?
H1B1 C1B H1B2 108.6 . . ?
C1B C18 C22 131(2) . . ?
C1B C18 H18A 104.6 . . ?
C22 C18 H18A 104.6 . . ?
C1B C18 H18B 104.6 . . ?
C22 C18 H18B 104.6 . . ?
H18A C18 H18B 105.7 . . ?
C24 C22 C18 114(2) . . ?
C24 C22 H22A 108.6 . . ?
C18 C22 H22A 108.6 . . ?
C24 C22 H22B 108.6 . . ?
C18 C22 H22B 108.6 . . ?
H22A C22 H22B 107.6 . . ?
C22 C24 H24A 109.5 . . ?
C22 C24 H24B 109.5 . . ?
H24A C24 H24B 109.5 . . ?
C22 C24 H24C 109.5 . . ?
H24A C24 H24C 109.5 . . ?
H24B C24 H24C 109.5 . . ?
N2 C6A C13 105.2(7) . . ?
N2 C6A H6A1 110.7 . . ?
C13 C6A H6A1 110.7 . . ?
N2 C6A H6A2 110.7 . . ?
C13 C6A H6A2 110.7 . . ?
H6A1 C6A H6A2 108.8 . . ?
C21 C13 C6A 120.1(11) . . ?
C21 C13 H13A 107.3 . . ?
C6A C13 H13A 107.3 . . ?
C21 C13 H13B 107.3 . . ?
C6A C13 H13B 107.3 . . ?
H13A C13 H13B 106.9 . . ?
C15 C21 C13 113.0(14) . . ?
C15 C21 H21A 109.0 . . ?
C13 C21 H21A 109.0 . . ?
C15 C21 H21B 109.0 . . ?
C13 C21 H21B 109.0 . . ?
H21A C21 H21B 107.8 . . ?
C21 C15 H15A 109.5 . . ?
C21 C15 H15B 109.5 . . ?
H15A C15 H15B 109.5 . . ?
C21 C15 H15C 109.5 . . ?
H15A C15 H15C 109.5 . . ?
H15B C15 H15C 109.5 . . ?
C12 C6B N2 121.1(9) . . ?
C12 C6B H6B1 107.0 . . ?
N2 C6B H6B1 107.0 . . ?
C12 C6B H6B2 107.0 . . ?
N2 C6B H6B2 107.0 . . ?
H6B1 C6B H6B2 106.8 . . ?
C6B C12 C14 109.5(12) . . ?
C6B C12 H12A 109.8 . . ?
C14 C12 H12A 109.8 . . ?
C6B C12 H12B 109.8 . . ?
C14 C12 H12B 109.8 . . ?
H12A C12 H12B 108.2 . . ?
C16 C14 C12 115.3(13) . . ?
C16 C14 H14A 108.5 . . ?
C12 C14 H14A 108.5 . . ?
C16 C14 H14B 108.5 . . ?
C12 C14 H14B 108.5 . . ?
H14A C14 H14B 107.5 . . ?
C14 C16 H16A 109.5 . . ?
C14 C16 H16B 109.5 . . ?
H16A C16 H16B 109.5 . . ?
C14 C16 H16C 109.5 . . ?
H16A C16 H16C 109.5 . . ?
H16B C16 H16C 109.5 . . ?

loop_
_geom_bond_atom_site_label_1
_geom_bond_atom_site_label_2
_geom_bond_distance
_geom_bond_site_symmetry_2
_geom_bond_publ_flag
C2 N1 1.328(10) . ?
C2 C20 1.368(12) . ?
C2 H2 0.9500 . ?
C3 N1 1.323(11) . ?
C3 C4 1.365(12) . ?
C3 H3 0.9500 . ?
C4 C5 1.382(11) . ?
C4 H4 0.9500 . ?
C5 C20 1.390(12) . ?
C5 C5 1.471(17) 2_565 ?
C7 N2 1.335(10) . ?
C7 C8 1.371(11) . ?
C7 H7 0.9500 . ?
C8 C9 1.402(10) . ?
C8 H8 0.9500 . ?
C9 C10 1.389(11) . ?
C9 C9 1.471(15) 2_656 ?
C10 C11 1.354(10) . ?
C10 H10 0.9500 . ?
C11 N2 1.338(9) . ?
C11 H11 0.9500 . ?
C20 H20 0.9500 . ?
N1 C1B 1.495(11) . ?
N1 C1A 1.495(11) . ?
N2 C6B 1.499(10) . ?
N2 C6A 1.499(10) . ?
Br1 Bi1 2.7873(7) . ?
Br2 Bi1 2.7580(7) . ?
Br3 Bi1 2.7967(7) . ?
Br4 Bi1 3.0026(7) 2_666 ?
Br4 Bi1 3.0160(8) . ?
Br5 Bi1 2.8773(8) . ?
C1A C17 1.583(17) . ?
C1A H1A1 0.9900 . ?
C1A H1A2 0.9900 . ?
C17 C19 1.63(3) . ?
C17 H17A 0.9900 . ?
C17 H17B 0.9900 . ?
C19 C23 1.63(3) . ?
C19 H19A 0.9900 . ?
C19 H19B 0.9900 . ?
C23 H23A 0.9800 . ?
C23 H23B 0.9800 . ?
C23 H23C 0.9800 . ?
C1B C18 1.34(3) . ?
C1B H1B1 0.9900 . ?
C1B H1B2 0.9900 . ?
C18 C22 1.50(3) . ?
C18 H18A 0.9900 . ?
C18 H18B 0.9900 . ?
C22 C24 1.43(3) . ?
C22 H22A 0.9900 . ?
C22 H22B 0.9900 . ?
C24 H24A 0.9800 . ?
C24 H24B 0.9800 . ?
C24 H24C 0.9800 . ?
C6A C13 1.627(15) . ?
C6A H6A1 0.9900 . ?
C6A H6A2 0.9900 . ?
C13 C21 1.52(2) . ?
C13 H13A 0.9900 . ?
C13 H13B 0.9900 . ?
C21 C15 1.50(2) . ?
C21 H21A 0.9900 . ?
C21 H21B 0.9900 . ?
C15 H15A 0.9800 . ?
C15 H15B 0.9800 . ?
C15 H15C 0.9800 . ?
C6B C12 1.385(17) . ?
C6B H6B1 0.9900 . ?
C6B H6B2 0.9900 . ?
C12 C14 1.54(2) . ?
C12 H12A 0.9900 . ?
C12 H12B 0.9900 . ?
C14 C16 1.53(2) . ?
C14 H14A 0.9900 . ?
C14 H14B 0.9900 . ?
C16 H16A 0.9800 . ?
C16 H16B 0.9800 . ?
C16 H16C 0.9800 . ?
